data_7712481
loop_
_publ_author_name
'Guo, Yan'
'Liu, Kang'
'Qin, Yuanyuan'
'Wu, Qunyan'
'Hu, Kongqiu'
'Mei, Lei'
'Chai, Zhifang'
'Liu, Xiangyu'
'Yu, Jipan'
'Shi, Weiqun'

_publ_section_title
;
 Role of molecular symmetry in the magnetic relaxation dynamics of
 five-coordinate Dy(III) complexes.
;
_journal_issue 9
_journal_name_full 'Dalton transactions (Cambridge, England : 2003)'
_journal_page_first 2703
_journal_page_last 2711
_journal_paper_doi 10.1039/d3dt00095h
_journal_volume 52
_journal_year 2023
_chemical_formula_moiety 'C33 H54 Dy N5 O Si3'
_chemical_formula_sum 'C33 H54 Dy N5 O Si3'
_chemical_formula_weight 783.58
_space_group_crystal_system monoclinic
_space_group_IT_number 14
_space_group_name_Hall '-P 2ybc'
_space_group_name_H-M_alt 'P 1 21/c 1'
_atom_sites_solution_hydrogens geom
_audit_creation_date 2022-09-18
_audit_creation_method
;
Olex2 1.3
(compiled 2020.11.12 svn.r5f609507 for OlexSys, GUI svn.r6272)
;
_audit_update_record
;
2022-10-03 deposited with the CCDC.	2023-01-18 downloaded from the CCDC.
;
_cell_angle_alpha 90
_cell_angle_beta 102.988(9)
_cell_angle_gamma 90
_cell_formula_units_Z 4
_cell_length_a 10.176(2)
_cell_length_b 19.387(6)
_cell_length_c 20.093(5)
_cell_measurement_reflns_used 9928
_cell_measurement_temperature 170.0
_cell_measurement_theta_max 27.49
_cell_measurement_theta_min 2.94
_cell_volume 3862.6(17)
_computing_cell_refinement 'SAINT V8.40B (?, 2016)'
_computing_data_reduction 'SAINT V8.40B (?, 2016)'
_computing_molecular_graphics 'Olex2 1.3 (Dolomanov et al., 2009)'
_computing_publication_material 'Olex2 1.3 (Dolomanov et al., 2009)'
_computing_structure_refinement 'SHELXL 2018/3 (Sheldrick, 2015)'
_computing_structure_solution 'SHELXT 2018/2 (Sheldrick, 2018)'
_diffrn_ambient_temperature 170.0
_diffrn_measured_fraction_theta_full 0.998
_diffrn_measured_fraction_theta_max 0.999
_diffrn_measurement_device_type 'Bruker APEX-II CCD'
_diffrn_measurement_method '\f and \w scans'
_diffrn_radiation_type MoK\a
_diffrn_radiation_wavelength 0.71073
_diffrn_reflns_av_R_equivalents 0.0396
_diffrn_reflns_av_unetI/netI 0.0181
_diffrn_reflns_Laue_measured_fraction_full 0.998
_diffrn_reflns_Laue_measured_fraction_max 0.999
_diffrn_reflns_limit_h_max 13
_diffrn_reflns_limit_h_min -13
_diffrn_reflns_limit_k_max 25
_diffrn_reflns_limit_k_min -25
_diffrn_reflns_limit_l_max 26
_diffrn_reflns_limit_l_min -26
_diffrn_reflns_number 86187
_diffrn_reflns_point_group_measured_fraction_full 0.998
_diffrn_reflns_point_group_measured_fraction_max 0.999
_diffrn_reflns_theta_full 25.242
_diffrn_reflns_theta_max 27.462
_diffrn_reflns_theta_min 2.714
_diffrn_source_current 30.0
_diffrn_source_power 1.5
_diffrn_source_voltage 50.0
_diffrn_standards_number 0
_exptl_absorpt_coefficient_mu 2.058
_exptl_absorpt_correction_T_max 0.7456
_exptl_absorpt_correction_T_min 0.6192
_exptl_absorpt_correction_type none
_exptl_absorpt_process_details
;
SADABS-2016/2 (Bruker,2016/2) was used for absorption correction.
wR2(int) was 0.0813 before and 0.0535 after correction.
The Ratio of minimum to maximum transmission is 0.8305.
The \l/2 correction factor is Not present.
;
_exptl_crystal_colour 'metallic whiteish white'
_exptl_crystal_colour_lustre metallic
_exptl_crystal_colour_modifier whiteish
_exptl_crystal_colour_primary white
_exptl_crystal_density_diffrn 1.348
_exptl_crystal_description block
_exptl_crystal_F_000 1612
_refine_diff_density_max 0.474
_refine_diff_density_min -0.669
_refine_diff_density_rms 0.060
_refine_ls_extinction_method none
_refine_ls_goodness_of_fit_ref 1.078
_refine_ls_hydrogen_treatment constr
_refine_ls_matrix_type full
_refine_ls_number_parameters 400
_refine_ls_number_reflns 8828
_refine_ls_number_restraints 0
_refine_ls_restrained_S_all 1.078
_refine_ls_R_factor_all 0.0255
_refine_ls_R_factor_gt 0.0211
_refine_ls_shift/su_max 0.005
_refine_ls_shift/su_mean 0.000
_refine_ls_structure_factor_coef Fsqd
_refine_ls_weighting_details 'w=1/[\s^2^(Fo^2^)+(0.0132P)^2^+3.4969P] where P=(Fo^2^+2Fc^2^)/3'
_refine_ls_weighting_scheme calc
_refine_ls_wR_factor_gt 0.0443
_refine_ls_wR_factor_ref 0.0459
_reflns_Friedel_coverage 0.000
_reflns_number_gt 8028
_reflns_number_total 8828
_reflns_threshold_expression 'I > 2\s(I)'
_cod_data_source_file d3dt00095h2.cif
_cod_data_source_block mo_20220308_trapentmsdy_me3no__a
_cod_original_cell_volume 3862.3(17)
_cod_database_code 7712481
_shelx_shelxl_version_number 2018/3
_shelx_space_group_comment
;
The symmetry employed for this shelxl refinement is uniquely defined
by the following loop, which should always be used as a source of
symmetry information in preference to the above space-group names.
They are only intended as comments.
;
_olex2_refinement_description
;
1.a Secondary CH2 refined with riding coordinates:
 C26(H26A,H26B), C19(H19A,H19B), C33(H33A,H33B)
1.b Aromatic/amide H refined with riding coordinates:
 C21(H21), C31(H31), C24(H24), C28(H28), C22(H22), C17(H17), C14(H14),
 C23(H23), C30(H30), C29(H29), C16(H16), C15(H15)
1.c Idealised Me refined as rotating group:
 C9(H9A,H9B,H9C), C6(H6A,H6B,H6C), C1(H1A,H1B,H1C), C12(H12A,H12B,H12C),
 C3(H3A,H3B,H3C), C2(H2A,H2B,H2C), C8(H8A,H8B,H8C), C7(H7A,H7B,H7C), C5(H5A,H5B,
 H5C), C11(H11A,H11B,H11C), C4(H4A,H4B,H4C), C10(H10A,H10B,H10C)
;
_olex2_submission_special_instructions 'No special instructions were received'

loop_
_space_group_symop_operation_xyz
'x, y, z'
'-x, y+1/2, -z+1/2'
'-x, -y, -z'
'x, -y-1/2, z-1/2'

loop_
_atom_site_label
_atom_site_type_symbol
_atom_site_fract_x
_atom_site_fract_y
_atom_site_fract_z
_atom_site_U_iso_or_equiv
_atom_site_adp_type
_atom_site_occupancy
_atom_site_site_symmetry_order
_atom_site_calc_flag
_atom_site_refinement_flags_posn
_atom_site_refinement_flags_adp
_atom_site_refinement_flags_occupancy
_atom_site_disorder_assembly
_atom_site_disorder_group
Dy1 Dy 0.45606(2) 0.74317(2) 0.35075(2) 0.01937(3) Uani 1 1 d . . . . .
Si2 Si 0.64625(6) 0.59476(3) 0.31721(3) 0.02645(12) Uani 1 1 d . . . . .
Si1 Si 0.56603(6) 0.85862(3) 0.49318(3) 0.02703(12) Uani 1 1 d . . . . .
Si3 Si 0.16807(6) 0.79590(3) 0.22685(3) 0.02928(13) Uani 1 1 d . . . . .
O1 O 0.57690(15) 0.80371(8) 0.29609(8) 0.0303(3) Uani 1 1 d . . . . .
N4 N 0.31692(17) 0.66972(9) 0.41772(8) 0.0237(3) Uani 1 1 d . . . . .
N5 N 0.66110(17) 0.83867(9) 0.26276(9) 0.0280(4) Uani 1 1 d . . . . .
N3 N 0.25009(17) 0.79175(9) 0.31123(9) 0.0270(4) Uani 1 1 d . . . . .
N2 N 0.49414(17) 0.63580(9) 0.31139(9) 0.0252(4) Uani 1 1 d . . . . .
N1 N 0.55722(17) 0.77749(9) 0.45795(9) 0.0236(3) Uani 1 1 d . . . . .
C32 C 0.1520(2) 0.76830(12) 0.40997(12) 0.0312(5) Uani 1 1 d . . . . .
C26 C 0.3221(2) 0.59512(10) 0.39956(11) 0.0271(4) Uani 1 1 d . . . . .
H26A H 0.260928 0.568888 0.422197 0.033 Uiso 1 1 calc R U . . .
H26B H 0.414789 0.577704 0.417397 0.033 Uiso 1 1 calc R U . . .
C25 C 0.2826(2) 0.58193(10) 0.32380(11) 0.0263(4) Uani 1 1 d . . . . .
C20 C 0.3728(2) 0.60083(10) 0.28262(11) 0.0258(4) Uani 1 1 d . . . . .
C21 C 0.3330(2) 0.58603(12) 0.21229(11) 0.0326(5) Uani 1 1 d . . . . .
H21 H 0.391553 0.598097 0.183378 0.039 Uiso 1 1 calc R U . . .
C9 C 0.7866(2) 0.65640(12) 0.35262(13) 0.0375(5) Uani 1 1 d . . . . .
H9A H 0.812218 0.681279 0.315016 0.056 Uiso 1 1 calc R U . . .
H9B H 0.864478 0.630707 0.378390 0.056 Uiso 1 1 calc R U . . .
H9C H 0.756292 0.689416 0.382950 0.056 Uiso 1 1 calc R U . . .
C27 C 0.1866(2) 0.81508(12) 0.36308(12) 0.0303(5) Uani 1 1 d . . . . .
C19 C 0.3747(2) 0.67770(11) 0.49257(10) 0.0284(4) Uani 1 1 d . . . . .
H19A H 0.331100 0.644020 0.517739 0.034 Uiso 1 1 calc R U . . .
H19B H 0.353725 0.724521 0.506886 0.034 Uiso 1 1 calc R U . . .
C31 C 0.0937(2) 0.79222(15) 0.46234(13) 0.0412(6) Uani 1 1 d . . . . .
H31 H 0.070406 0.760153 0.493556 0.049 Uiso 1 1 calc R U . . .
C24 C 0.1596(2) 0.54997(11) 0.29437(12) 0.0312(5) Uani 1 1 d . . . . .
H24 H 0.100076 0.537428 0.322600 0.037 Uiso 1 1 calc R U . . .
C18 C 0.5252(2) 0.66700(11) 0.51172(10) 0.0274(4) Uani 1 1 d . . . . .
C33 C 0.1724(2) 0.69182(12) 0.40184(12) 0.0306(5) Uani 1 1 d . . . . .
H33A H 0.124784 0.666564 0.432236 0.037 Uiso 1 1 calc R U . . .
H33B H 0.130475 0.678491 0.354239 0.037 Uiso 1 1 calc R U . . .
C6 C 0.4509(3) 0.86589(13) 0.55341(12) 0.0377(5) Uani 1 1 d . . . . .
H6A H 0.357390 0.859432 0.528240 0.056 Uiso 1 1 calc R U . . .
H6B H 0.460761 0.911638 0.574706 0.056 Uiso 1 1 calc R U . . .
H6C H 0.474163 0.830422 0.588856 0.056 Uiso 1 1 calc R U . . .
C13 C 0.6109(2) 0.71938(11) 0.49666(10) 0.0251(4) Uani 1 1 d . . . . .
C1 C 0.6804(3) 0.79498(14) 0.20440(13) 0.0453(6) Uani 1 1 d . . . . .
H1A H 0.716194 0.749858 0.221578 0.068 Uiso 1 1 calc R U . . .
H1B H 0.744155 0.817627 0.181428 0.068 Uiso 1 1 calc R U . . .
H1C H 0.593686 0.788831 0.171930 0.068 Uiso 1 1 calc R U . . .
C28 C 0.1602(2) 0.88569(13) 0.37146(13) 0.0393(6) Uani 1 1 d . . . . .
H28 H 0.182641 0.918446 0.340651 0.047 Uiso 1 1 calc R U . . .
C12 C 0.2875(3) 0.77033(15) 0.17255(13) 0.0442(6) Uani 1 1 d . . . . .
H12A H 0.346808 0.809273 0.168715 0.066 Uiso 1 1 calc R U . . .
H12B H 0.236232 0.757288 0.126970 0.066 Uiso 1 1 calc R U . . .
H12C H 0.342083 0.731068 0.193562 0.066 Uiso 1 1 calc R U . . .
C22 C 0.2108(3) 0.55433(12) 0.18397(12) 0.0378(5) Uani 1 1 d . . . . .
H22 H 0.187277 0.544964 0.136358 0.045 Uiso 1 1 calc R U . . .
C3 C 0.7913(2) 0.85199(14) 0.31224(15) 0.0469(7) Uani 1 1 d . . . . .
H3A H 0.774969 0.880162 0.350060 0.070 Uiso 1 1 calc R U . . .
H3B H 0.852582 0.876562 0.289147 0.070 Uiso 1 1 calc R U . . .
H3C H 0.832151 0.808026 0.330055 0.070 Uiso 1 1 calc R U . . .
C2 C 0.5951(3) 0.90550(12) 0.23702(14) 0.0418(6) Uani 1 1 d . . . . .
H2A H 0.508654 0.896211 0.205270 0.063 Uiso 1 1 calc R U . . .
H2B H 0.653789 0.931246 0.213335 0.063 Uiso 1 1 calc R U . . .
H2C H 0.579548 0.932774 0.275591 0.063 Uiso 1 1 calc R U . . .
C17 C 0.5817(3) 0.60687(12) 0.54518(11) 0.0389(6) Uani 1 1 d . . . . .
H17 H 0.524024 0.571612 0.554934 0.047 Uiso 1 1 calc R U . . .
C8 C 0.6761(3) 0.56135(14) 0.23409(13) 0.0418(6) Uani 1 1 d . . . . .
H8A H 0.610677 0.524915 0.216656 0.063 Uiso 1 1 calc R U . . .
H8B H 0.767712 0.542609 0.241380 0.063 Uiso 1 1 calc R U . . .
H8C H 0.665616 0.599094 0.200863 0.063 Uiso 1 1 calc R U . . .
C14 C 0.7513(2) 0.70900(13) 0.51784(12) 0.0348(5) Uani 1 1 d . . . . .
H14 H 0.810880 0.743938 0.509318 0.042 Uiso 1 1 calc R U . . .
C7 C 0.6637(3) 0.51971(12) 0.37787(13) 0.0391(5) Uani 1 1 d . . . . .
H7A H 0.667923 0.536710 0.424231 0.059 Uiso 1 1 calc R U . . .
H7B H 0.746515 0.494275 0.376934 0.059 Uiso 1 1 calc R U . . .
H7C H 0.585814 0.489024 0.364043 0.059 Uiso 1 1 calc R U . . .
C5 C 0.5127(3) 0.92244(12) 0.42227(13) 0.0425(6) Uani 1 1 d . . . . .
H5A H 0.590825 0.935399 0.404023 0.064 Uiso 1 1 calc R U . . .
H5B H 0.475890 0.963596 0.439794 0.064 Uiso 1 1 calc R U . . .
H5C H 0.443508 0.901706 0.385884 0.064 Uiso 1 1 calc R U . . .
C11 C 0.0232(2) 0.73376(13) 0.20806(14) 0.0396(6) Uani 1 1 d . . . . .
H11A H 0.057874 0.686500 0.209287 0.059 Uiso 1 1 calc R U . . .
H11B H -0.033067 0.743395 0.162659 0.059 Uiso 1 1 calc R U . . .
H11C H -0.030869 0.738896 0.242430 0.059 Uiso 1 1 calc R U . . .
C23 C 0.1231(2) 0.53627(12) 0.22483(13) 0.0374(5) Uani 1 1 d . . . . .
H23 H 0.039192 0.514857 0.205522 0.045 Uiso 1 1 calc R U . . .
C30 C 0.0690(2) 0.86199(16) 0.46956(15) 0.0494(7) Uani 1 1 d . . . . .
H30 H 0.030008 0.877692 0.505554 0.059 Uiso 1 1 calc R U . . .
C29 C 0.1021(2) 0.90812(15) 0.42370(15) 0.0481(7) Uani 1 1 d . . . . .
H29 H 0.084884 0.955890 0.427991 0.058 Uiso 1 1 calc R U . . .
C16 C 0.7206(3) 0.59793(13) 0.56430(12) 0.0473(7) Uani 1 1 d . . . . .
H16 H 0.757416 0.556753 0.586570 0.057 Uiso 1 1 calc R U . . .
C15 C 0.8042(3) 0.64921(14) 0.55071(13) 0.0455(6) Uani 1 1 d . . . . .
H15 H 0.899255 0.643472 0.564027 0.055 Uiso 1 1 calc R U . . .
C4 C 0.7378(3) 0.88416(15) 0.54285(16) 0.0527(7) Uani 1 1 d . . . . .
H4A H 0.768385 0.851284 0.580161 0.079 Uiso 1 1 calc R U . . .
H4B H 0.733751 0.930506 0.561768 0.079 Uiso 1 1 calc R U . . .
H4C H 0.801085 0.884061 0.512586 0.079 Uiso 1 1 calc R U . . .
C10 C 0.1034(3) 0.88493(13) 0.19875(15) 0.0494(7) Uani 1 1 d . . . . .
H10A H 0.028580 0.896606 0.220079 0.074 Uiso 1 1 calc R U . . .
H10B H 0.071718 0.885789 0.148952 0.074 Uiso 1 1 calc R U . . .
H10C H 0.176184 0.918609 0.212643 0.074 Uiso 1 1 calc R U . . .

loop_
_atom_site_aniso_label
_atom_site_aniso_U_11
_atom_site_aniso_U_22
_atom_site_aniso_U_33
_atom_site_aniso_U_23
_atom_site_aniso_U_13
_atom_site_aniso_U_12
Dy1 0.01703(4) 0.02207(5) 0.01936(5) 0.00081(4) 0.00482(3) -0.00106(3)
Si2 0.0273(3) 0.0271(3) 0.0268(3) 0.0000(2) 0.0102(2) -0.0004(2)
Si1 0.0288(3) 0.0267(3) 0.0267(3) -0.0032(2) 0.0086(2) -0.0059(2)
Si3 0.0215(3) 0.0328(3) 0.0303(3) 0.0021(2) -0.0011(2) -0.0011(2)
O1 0.0277(8) 0.0341(8) 0.0326(8) 0.0068(6) 0.0139(7) -0.0040(6)
N4 0.0224(8) 0.0283(9) 0.0215(8) -0.0029(7) 0.0075(7) -0.0051(7)
N5 0.0226(8) 0.0300(9) 0.0330(10) 0.0101(8) 0.0094(8) -0.0008(7)
N3 0.0212(8) 0.0330(9) 0.0262(9) 0.0008(7) 0.0039(7) 0.0028(7)
N2 0.0229(8) 0.0271(9) 0.0275(9) -0.0035(7) 0.0098(7) -0.0046(7)
N1 0.0242(8) 0.0236(8) 0.0225(8) 0.0011(7) 0.0041(7) -0.0027(7)
C32 0.0176(9) 0.0434(13) 0.0330(12) -0.0084(10) 0.0064(8) -0.0015(9)
C26 0.0301(11) 0.0259(10) 0.0273(11) -0.0008(8) 0.0107(9) -0.0084(8)
C25 0.0277(10) 0.0233(10) 0.0277(11) -0.0032(8) 0.0058(9) -0.0034(8)
C20 0.0271(10) 0.0232(10) 0.0276(11) -0.0015(8) 0.0073(9) -0.0010(8)
C21 0.0382(12) 0.0348(12) 0.0251(11) -0.0035(9) 0.0078(10) -0.0012(9)
C9 0.0295(12) 0.0395(13) 0.0437(14) 0.0049(11) 0.0089(10) -0.0044(10)
C27 0.0168(9) 0.0388(12) 0.0332(12) -0.0070(9) 0.0011(9) 0.0028(8)
C19 0.0344(11) 0.0315(11) 0.0222(10) -0.0012(8) 0.0125(9) -0.0093(9)
C31 0.0248(11) 0.0608(16) 0.0408(14) -0.0125(12) 0.0129(10) -0.0009(11)
C24 0.0267(11) 0.0292(11) 0.0378(13) -0.0036(9) 0.0072(9) -0.0061(8)
C18 0.0362(12) 0.0283(10) 0.0168(9) 0.0006(8) 0.0043(9) -0.0011(9)
C33 0.0220(10) 0.0407(12) 0.0319(12) -0.0053(9) 0.0119(9) -0.0091(9)
C6 0.0450(14) 0.0375(13) 0.0344(13) -0.0061(10) 0.0174(11) -0.0039(10)
C13 0.0279(10) 0.0269(10) 0.0191(10) -0.0026(8) 0.0026(8) 0.0003(8)
C1 0.0465(15) 0.0560(16) 0.0382(14) 0.0090(12) 0.0196(12) 0.0159(12)
C28 0.0284(12) 0.0402(13) 0.0460(15) -0.0046(11) 0.0014(10) 0.0094(10)
C12 0.0375(13) 0.0645(17) 0.0301(12) -0.0014(12) 0.0065(10) -0.0092(12)
C22 0.0436(14) 0.0378(13) 0.0272(12) -0.0091(10) -0.0025(10) 0.0005(10)
C3 0.0262(12) 0.0447(14) 0.0636(18) 0.0105(13) -0.0028(12) -0.0070(10)
C2 0.0389(13) 0.0333(12) 0.0534(16) 0.0167(11) 0.0105(12) 0.0044(10)
C17 0.0646(17) 0.0284(11) 0.0209(11) 0.0023(9) 0.0035(11) -0.0021(11)
C8 0.0428(14) 0.0497(15) 0.0363(13) -0.0034(11) 0.0158(11) 0.0087(11)
C14 0.0276(11) 0.0457(13) 0.0280(11) -0.0025(10) -0.0002(9) 0.0032(10)
C7 0.0470(14) 0.0321(12) 0.0399(14) 0.0036(10) 0.0132(11) -0.0007(10)
C5 0.0617(17) 0.0279(12) 0.0429(14) 0.0029(10) 0.0223(13) 0.0006(11)
C11 0.0270(11) 0.0402(13) 0.0485(15) -0.0019(11) 0.0019(10) -0.0033(10)
C23 0.0306(12) 0.0333(12) 0.0428(14) -0.0101(10) -0.0031(10) -0.0047(9)
C30 0.0270(12) 0.0719(19) 0.0499(16) -0.0251(14) 0.0101(12) 0.0087(12)
C29 0.0309(13) 0.0501(16) 0.0597(18) -0.0205(13) 0.0022(12) 0.0141(11)
C16 0.0692(19) 0.0380(14) 0.0260(12) 0.0004(10) -0.0074(12) 0.0211(13)
C15 0.0407(14) 0.0549(16) 0.0342(13) -0.0052(12) -0.0059(11) 0.0172(12)
C4 0.0371(14) 0.0552(17) 0.0639(19) -0.0249(14) 0.0078(13) -0.0143(12)
C10 0.0489(16) 0.0378(14) 0.0496(16) 0.0081(12) -0.0139(13) -0.0024(12)

loop_
_atom_type_symbol
_atom_type_description
_atom_type_scat_dispersion_real
_atom_type_scat_dispersion_imag
_atom_type_scat_source
C C 0.0033 0.0016 'International Tables Vol C Tables 4.2.6.8 and 6.1.1.4'
H H 0.0000 0.0000 'International Tables Vol C Tables 4.2.6.8 and 6.1.1.4'
Dy Dy -0.1892 4.4098 'International Tables Vol C Tables 4.2.6.8 and 6.1.1.4'
N N 0.0061 0.0033 'International Tables Vol C Tables 4.2.6.8 and 6.1.1.4'
O O 0.0106 0.0060 'International Tables Vol C Tables 4.2.6.8 and 6.1.1.4'
Si Si 0.0817 0.0704 'International Tables Vol C Tables 4.2.6.8 and 6.1.1.4'

loop_
_geom_angle_atom_site_label_1
_geom_angle_atom_site_label_2
_geom_angle_atom_site_label_3
_geom_angle
_geom_angle_site_symmetry_1
_geom_angle_site_symmetry_3
_geom_angle_publ_flag
O1 Dy1 N4 178.67(6) . . ?
O1 Dy1 N3 100.50(6) . . ?
O1 Dy1 N2 99.08(6) . . ?
O1 Dy1 N1 97.71(6) . . ?
N3 Dy1 N4 80.82(6) . . ?
N3 Dy1 N2 118.06(6) . . ?
N2 Dy1 N4 80.46(6) . . ?
N1 Dy1 N4 81.50(6) . . ?
N1 Dy1 N3 113.35(6) . . ?
N1 Dy1 N2 121.23(6) . . ?
N2 Si2 C9 109.13(10) . . ?
N2 Si2 C8 114.95(10) . . ?
N2 Si2 C7 110.76(10) . . ?
C9 Si2 C8 107.18(12) . . ?
C9 Si2 C7 107.11(12) . . ?
C8 Si2 C7 107.38(12) . . ?
N1 Si1 C6 110.69(10) . . ?
N1 Si1 C5 108.17(10) . . ?
N1 Si1 C4 114.65(11) . . ?
C6 Si1 C5 109.03(12) . . ?
C6 Si1 C4 106.29(13) . . ?
C5 Si1 C4 107.85(14) . . ?
N3 Si3 C12 109.15(10) . . ?
N3 Si3 C11 110.78(11) . . ?
N3 Si3 C10 113.45(11) . . ?
C12 Si3 C11 107.24(12) . . ?
C12 Si3 C10 107.22(14) . . ?
C11 Si3 C10 108.76(12) . . ?
N5 O1 Dy1 175.81(13) . . ?
C26 N4 Dy1 110.60(11) . . ?
C26 N4 C33 108.17(16) . . ?
C19 N4 Dy1 109.18(11) . . ?
C19 N4 C26 108.55(16) . . ?
C19 N4 C33 109.31(16) . . ?
C33 N4 Dy1 110.98(12) . . ?
O1 N5 C1 107.96(17) . . ?
O1 N5 C3 108.54(17) . . ?
O1 N5 C2 108.29(16) . . ?
C1 N5 C2 110.32(19) . . ?
C3 N5 C1 111.6(2) . . ?
C3 N5 C2 110.08(19) . . ?
Si3 N3 Dy1 124.80(9) . . ?
C27 N3 Dy1 114.34(13) . . ?
C27 N3 Si3 120.72(14) . . ?
Si2 N2 Dy1 128.03(9) . . ?
C20 N2 Dy1 112.15(13) . . ?
C20 N2 Si2 119.73(14) . . ?
Si1 N1 Dy1 129.04(9) . . ?
C13 N1 Dy1 109.08(12) . . ?
C13 N1 Si1 121.81(14) . . ?
C27 C32 C33 119.91(19) . . ?
C31 C32 C27 120.2(2) . . ?
C31 C32 C33 119.9(2) . . ?
N4 C26 H26A 108.9 . . ?
N4 C26 H26B 108.9 . . ?
N4 C26 C25 113.25(17) . . ?
H26A C26 H26B 107.7 . . ?
C25 C26 H26A 108.9 . . ?
C25 C26 H26B 108.9 . . ?
C20 C25 C26 119.06(18) . . ?
C24 C25 C26 120.77(19) . . ?
C24 C25 C20 120.1(2) . . ?
N2 C20 C25 120.46(19) . . ?
C21 C20 N2 122.36(19) . . ?
C21 C20 C25 117.12(19) . . ?
C20 C21 H21 119.0 . . ?
C22 C21 C20 122.0(2) . . ?
C22 C21 H21 119.0 . . ?
Si2 C9 H9A 109.5 . . ?
Si2 C9 H9B 109.5 . . ?
Si2 C9 H9C 109.5 . . ?
H9A C9 H9B 109.5 . . ?
H9A C9 H9C 109.5 . . ?
H9B C9 H9C 109.5 . . ?
C32 C27 N3 120.7(2) . . ?
C32 C27 C28 117.5(2) . . ?
C28 C27 N3 121.8(2) . . ?
N4 C19 H19A 109.0 . . ?
N4 C19 H19B 109.0 . . ?
N4 C19 C18 112.98(17) . . ?
H19A C19 H19B 107.8 . . ?
C18 C19 H19A 109.0 . . ?
C18 C19 H19B 109.0 . . ?
C32 C31 H31 119.4 . . ?
C30 C31 C32 121.2(3) . . ?
C30 C31 H31 119.4 . . ?
C25 C24 H24 119.3 . . ?
C23 C24 C25 121.4(2) . . ?
C23 C24 H24 119.3 . . ?
C13 C18 C19 119.10(18) . . ?
C17 C18 C19 121.4(2) . . ?
C17 C18 C13 119.5(2) . . ?
N4 C33 C32 114.21(17) . . ?
N4 C33 H33A 108.7 . . ?
N4 C33 H33B 108.7 . . ?
C32 C33 H33A 108.7 . . ?
C32 C33 H33B 108.7 . . ?
H33A C33 H33B 107.6 . . ?
Si1 C6 H6A 109.5 . . ?
Si1 C6 H6B 109.5 . . ?
Si1 C6 H6C 109.5 . . ?
H6A C6 H6B 109.5 . . ?
H6A C6 H6C 109.5 . . ?
H6B C6 H6C 109.5 . . ?
N1 C13 C18 120.76(18) . . ?
N1 C13 C14 121.4(2) . . ?
C14 C13 C18 117.7(2) . . ?
N5 C1 H1A 109.5 . . ?
N5 C1 H1B 109.5 . . ?
N5 C1 H1C 109.5 . . ?
H1A C1 H1B 109.5 . . ?
H1A C1 H1C 109.5 . . ?
H1B C1 H1C 109.5 . . ?
C27 C28 H28 119.3 . . ?
C29 C28 C27 121.3(3) . . ?
C29 C28 H28 119.3 . . ?
Si3 C12 H12A 109.5 . . ?
Si3 C12 H12B 109.5 . . ?
Si3 C12 H12C 109.5 . . ?
H12A C12 H12B 109.5 . . ?
H12A C12 H12C 109.5 . . ?
H12B C12 H12C 109.5 . . ?
C21 C22 H22 119.8 . . ?
C23 C22 C21 120.4(2) . . ?
C23 C22 H22 119.8 . . ?
N5 C3 H3A 109.5 . . ?
N5 C3 H3B 109.5 . . ?
N5 C3 H3C 109.5 . . ?
H3A C3 H3B 109.5 . . ?
H3A C3 H3C 109.5 . . ?
H3B C3 H3C 109.5 . . ?
N5 C2 H2A 109.5 . . ?
N5 C2 H2B 109.5 . . ?
N5 C2 H2C 109.5 . . ?
H2A C2 H2B 109.5 . . ?
H2A C2 H2C 109.5 . . ?
H2B C2 H2C 109.5 . . ?
C18 C17 H17 119.4 . . ?
C16 C17 C18 121.2(2) . . ?
C16 C17 H17 119.4 . . ?
Si2 C8 H8A 109.5 . . ?
Si2 C8 H8B 109.5 . . ?
Si2 C8 H8C 109.5 . . ?
H8A C8 H8B 109.5 . . ?
H8A C8 H8C 109.5 . . ?
H8B C8 H8C 109.5 . . ?
C13 C14 H14 119.2 . . ?
C15 C14 C13 121.6(2) . . ?
C15 C14 H14 119.2 . . ?
Si2 C7 H7A 109.5 . . ?
Si2 C7 H7B 109.5 . . ?
Si2 C7 H7C 109.5 . . ?
H7A C7 H7B 109.5 . . ?
H7A C7 H7C 109.5 . . ?
H7B C7 H7C 109.5 . . ?
Si1 C5 H5A 109.5 . . ?
Si1 C5 H5B 109.5 . . ?
Si1 C5 H5C 109.5 . . ?
H5A C5 H5B 109.5 . . ?
H5A C5 H5C 109.5 . . ?
H5B C5 H5C 109.5 . . ?
Si3 C11 H11A 109.5 . . ?
Si3 C11 H11B 109.5 . . ?
Si3 C11 H11C 109.5 . . ?
H11A C11 H11B 109.5 . . ?
H11A C11 H11C 109.5 . . ?
H11B C11 H11C 109.5 . . ?
C24 C23 H23 120.5 . . ?
C22 C23 C24 119.0(2) . . ?
C22 C23 H23 120.5 . . ?
C31 C30 H30 120.5 . . ?
C29 C30 C31 119.0(2) . . ?
C29 C30 H30 120.5 . . ?
C28 C29 H29 119.6 . . ?
C30 C29 C28 120.8(2) . . ?
C30 C29 H29 119.6 . . ?
C17 C16 H16 120.3 . . ?
C15 C16 C17 119.4(2) . . ?
C15 C16 H16 120.3 . . ?
C14 C15 H15 119.7 . . ?
C16 C15 C14 120.6(2) . . ?
C16 C15 H15 119.7 . . ?
Si1 C4 H4A 109.5 . . ?
Si1 C4 H4B 109.5 . . ?
Si1 C4 H4C 109.5 . . ?
H4A C4 H4B 109.5 . . ?
H4A C4 H4C 109.5 . . ?
H4B C4 H4C 109.5 . . ?
Si3 C10 H10A 109.5 . . ?
Si3 C10 H10B 109.5 . . ?
Si3 C10 H10C 109.5 . . ?
H10A C10 H10B 109.5 . . ?
H10A C10 H10C 109.5 . . ?
H10B C10 H10C 109.5 . . ?

loop_
_geom_bond_atom_site_label_1
_geom_bond_atom_site_label_2
_geom_bond_distance
_geom_bond_site_symmetry_2
_geom_bond_publ_flag
Dy1 O1 2.1686(14) . ?
Dy1 N4 2.5884(17) . ?
Dy1 N3 2.2720(17) . ?
Dy1 N2 2.2904(18) . ?
Dy1 N1 2.2684(17) . ?
Si2 N2 1.7208(18) . ?
Si2 C9 1.875(2) . ?
Si2 C8 1.879(2) . ?
Si2 C7 1.881(2) . ?
Si1 N1 1.7188(18) . ?
Si1 C6 1.869(2) . ?
Si1 C5 1.873(3) . ?
Si1 C4 1.874(3) . ?
Si3 N3 1.7150(19) . ?
Si3 C12 1.874(3) . ?
Si3 C11 1.875(2) . ?
Si3 C10 1.888(3) . ?
O1 N5 1.378(2) . ?
N4 C26 1.495(3) . ?
N4 C19 1.495(3) . ?
N4 C33 1.496(3) . ?
N5 C1 1.495(3) . ?
N5 C3 1.490(3) . ?
N5 C2 1.497(3) . ?
N3 C27 1.418(3) . ?
N2 C20 1.414(3) . ?
N1 C13 1.407(3) . ?
C32 C27 1.408(3) . ?
C32 C31 1.399(3) . ?
C32 C33 1.511(3) . ?
C26 H26A 0.9900 . ?
C26 H26B 0.9900 . ?
C26 C25 1.506(3) . ?
C25 C20 1.415(3) . ?
C25 C24 1.402(3) . ?
C20 C21 1.409(3) . ?
C21 H21 0.9500 . ?
C21 C22 1.389(3) . ?
C9 H9A 0.9800 . ?
C9 H9B 0.9800 . ?
C9 H9C 0.9800 . ?
C27 C28 1.412(3) . ?
C19 H19A 0.9900 . ?
C19 H19B 0.9900 . ?
C19 C18 1.506(3) . ?
C31 H31 0.9500 . ?
C31 C30 1.389(4) . ?
C24 H24 0.9500 . ?
C24 C23 1.388(3) . ?
C18 C13 1.415(3) . ?
C18 C17 1.403(3) . ?
C33 H33A 0.9900 . ?
C33 H33B 0.9900 . ?
C6 H6A 0.9800 . ?
C6 H6B 0.9800 . ?
C6 H6C 0.9800 . ?
C13 C14 1.411(3) . ?
C1 H1A 0.9800 . ?
C1 H1B 0.9800 . ?
C1 H1C 0.9800 . ?
C28 H28 0.9500 . ?
C28 C29 1.385(4) . ?
C12 H12A 0.9800 . ?
C12 H12B 0.9800 . ?
C12 H12C 0.9800 . ?
C22 H22 0.9500 . ?
C22 C23 1.387(4) . ?
C3 H3A 0.9800 . ?
C3 H3B 0.9800 . ?
C3 H3C 0.9800 . ?
C2 H2A 0.9800 . ?
C2 H2B 0.9800 . ?
C2 H2C 0.9800 . ?
C17 H17 0.9500 . ?
C17 C16 1.389(4) . ?
C8 H8A 0.9800 . ?
C8 H8B 0.9800 . ?
C8 H8C 0.9800 . ?
C14 H14 0.9500 . ?
C14 C15 1.382(3) . ?
C7 H7A 0.9800 . ?
C7 H7B 0.9800 . ?
C7 H7C 0.9800 . ?
C5 H5A 0.9800 . ?
C5 H5B 0.9800 . ?
C5 H5C 0.9800 . ?
C11 H11A 0.9800 . ?
C11 H11B 0.9800 . ?
C11 H11C 0.9800 . ?
C23 H23 0.9500 . ?
C30 H30 0.9500 . ?
C30 C29 1.379(4) . ?
C29 H29 0.9500 . ?
C16 H16 0.9500 . ?
C16 C15 1.376(4) . ?
C15 H15 0.9500 . ?
C4 H4A 0.9800 . ?
C4 H4B 0.9800 . ?
C4 H4C 0.9800 . ?
C10 H10A 0.9800 . ?
C10 H10B 0.9800 . ?
C10 H10C 0.9800 . ?

loop_
_geom_torsion_atom_site_label_1
_geom_torsion_atom_site_label_2
_geom_torsion_atom_site_label_3
_geom_torsion_atom_site_label_4
_geom_torsion
_geom_torsion_site_symmetry_1
_geom_torsion_site_symmetry_2
_geom_torsion_site_symmetry_3
_geom_torsion_site_symmetry_4
_geom_torsion_publ_flag
Dy1 N4 C26 C25 -52.99(19) . . . . ?
Dy1 N4 C19 C18 -49.66(19) . . . . ?
Dy1 N4 C33 C32 -51.8(2) . . . . ?
Dy1 N3 C27 C32 -62.6(2) . . . . ?
Dy1 N3 C27 C28 115.1(2) . . . . ?
Dy1 N2 C20 C25 -64.8(2) . . . . ?
Dy1 N2 C20 C21 112.29(19) . . . . ?
Dy1 N1 C13 C18 -64.9(2) . . . . ?
Dy1 N1 C13 C14 110.84(19) . . . . ?
Si2 N2 C20 C25 112.04(19) . . . . ?
Si2 N2 C20 C21 -70.9(2) . . . . ?
Si1 N1 C13 C18 112.27(19) . . . . ?
Si1 N1 C13 C14 -72.0(2) . . . . ?
Si3 N3 C27 C32 113.2(2) . . . . ?
Si3 N3 C27 C28 -69.1(3) . . . . ?
N4 C26 C25 C20 72.9(2) . . . . ?
N4 C26 C25 C24 -108.6(2) . . . . ?
N4 C19 C18 C13 75.0(2) . . . . ?
N4 C19 C18 C17 -106.2(2) . . . . ?
N3 C27 C28 C29 -177.9(2) . . . . ?
N2 C20 C21 C22 -177.1(2) . . . . ?
N1 C13 C14 C15 -174.3(2) . . . . ?
C32 C27 C28 C29 -0.1(3) . . . . ?
C32 C31 C30 C29 0.5(4) . . . . ?
C26 N4 C19 C18 71.0(2) . . . . ?
C26 N4 C33 C32 -173.33(17) . . . . ?
C26 C25 C20 N2 -4.3(3) . . . . ?
C26 C25 C20 C21 178.52(19) . . . . ?
C26 C25 C24 C23 -178.7(2) . . . . ?
C25 C20 C21 C22 0.0(3) . . . . ?
C25 C24 C23 C22 0.4(3) . . . . ?
C20 C25 C24 C23 -0.2(3) . . . . ?
C20 C21 C22 C23 0.2(4) . . . . ?
C21 C22 C23 C24 -0.4(4) . . . . ?
C9 Si2 N2 Dy1 -7.03(15) . . . . ?
C9 Si2 N2 C20 176.71(16) . . . . ?
C27 C32 C31 C30 -0.3(3) . . . . ?
C27 C32 C33 N4 70.9(3) . . . . ?
C27 C28 C29 C30 0.4(4) . . . . ?
C19 N4 C26 C25 -172.75(16) . . . . ?
C19 N4 C33 C32 68.6(2) . . . . ?
C19 C18 C13 N1 -6.7(3) . . . . ?
C19 C18 C13 C14 177.38(19) . . . . ?
C19 C18 C17 C16 -178.4(2) . . . . ?
C31 C32 C27 N3 177.8(2) . . . . ?
C31 C32 C27 C28 0.1(3) . . . . ?
C31 C32 C33 N4 -111.8(2) . . . . ?
C31 C30 C29 C28 -0.6(4) . . . . ?
C24 C25 C20 N2 177.18(19) . . . . ?
C24 C25 C20 C21 0.0(3) . . . . ?
C18 C13 C14 C15 1.5(3) . . . . ?
C18 C17 C16 C15 0.5(4) . . . . ?
C33 N4 C26 C25 68.7(2) . . . . ?
C33 N4 C19 C18 -171.24(17) . . . . ?
C33 C32 C27 N3 -4.9(3) . . . . ?
C33 C32 C27 C28 177.39(19) . . . . ?
C33 C32 C31 C30 -177.6(2) . . . . ?
C6 Si1 N1 Dy1 105.78(13) . . . . ?
C6 Si1 N1 C13 -70.77(19) . . . . ?
C13 C18 C17 C16 0.5(3) . . . . ?
C13 C14 C15 C16 -0.6(4) . . . . ?
C12 Si3 N3 Dy1 -10.96(15) . . . . ?
C12 Si3 N3 C27 173.72(17) . . . . ?
C17 C18 C13 N1 174.41(19) . . . . ?
C17 C18 C13 C14 -1.5(3) . . . . ?
C17 C16 C15 C14 -0.5(4) . . . . ?
C8 Si2 N2 Dy1 -127.44(13) . . . . ?
C8 Si2 N2 C20 56.29(19) . . . . ?
C7 Si2 N2 Dy1 110.65(13) . . . . ?
C7 Si2 N2 C20 -65.62(19) . . . . ?
C5 Si1 N1 Dy1 -13.61(15) . . . . ?
C5 Si1 N1 C13 169.84(17) . . . . ?
C11 Si3 N3 Dy1 106.90(13) . . . . ?
C11 Si3 N3 C27 -68.42(19) . . . . ?
C4 Si1 N1 Dy1 -134.00(14) . . . . ?
C4 Si1 N1 C13 49.5(2) . . . . ?
C10 Si3 N3 Dy1 -130.45(13) . . . . ?
C10 Si3 N3 C27 54.2(2) . . . . ?
